data_7010685
loop_
_publ_author_name
'Motson, Graham R.'
'Mamula, Olimpia'
'Jeffery, John C.'
'McCleverty, Jon A.'
'Ward, Michael D.'
'von Zelewsky, Alex'

_publ_section_title
;
 A C3-symmetric chiral hexadentate podand ligand based on a
 tris(pyrazolyl)borate core
;
_journal_issue 9
_journal_name_full 'Journal of the Chemical Society, Dalton Transactions'
_journal_page_first 1389
_journal_paper_doi 10.1039/b102295b
_journal_year 2001
_chemical_formula_sum 'C48 H55 B Cl6 N11 O6 Tb'
_chemical_formula_weight 1264.46
_space_group_IT_number 19
_symmetry_cell_setting orthorhombic
_symmetry_space_group_name_Hall 'P 2ac 2ab'
_symmetry_space_group_name_H-M 'P 21 21 21'
_atom_sites_solution_hydrogens geom
_atom_sites_solution_primary direct
_atom_sites_solution_secondary difmap
_audit_creation_method SHELXL-97
_cell_angle_alpha 90.00
_cell_angle_beta 90.00
_cell_angle_gamma 90.00
_cell_formula_units_Z 4
_cell_length_a 12.6126(17)
_cell_length_b 17.623(2)
_cell_length_c 24.975(4)
_cell_measurement_temperature 173(2)
_cell_volume 5551.2(13)
_computing_structure_refinement 'SHELXL-97 (Sheldrick, 1997)'
_computing_structure_solution 'SHELXS-97 (Sheldrick, 1990)'
_diffrn_ambient_temperature 173(2)
_diffrn_measured_fraction_theta_full 0.996
_diffrn_measured_fraction_theta_max 0.996
_diffrn_measurement_device_type 'Siemens SMART Area Detector'
_diffrn_measurement_method '\w rotation with narrow frames (0.3 degrees)'
_diffrn_radiation_monochromator graphite
_diffrn_radiation_source 'fine-focus sealed tube'
_diffrn_radiation_type MoK\a
_diffrn_radiation_wavelength 0.71073
_diffrn_reflns_av_R_equivalents 0.0475
_diffrn_reflns_av_sigmaI/netI 0.0418
_diffrn_reflns_limit_h_max 16
_diffrn_reflns_limit_h_min -16
_diffrn_reflns_limit_k_max 22
_diffrn_reflns_limit_k_min -22
_diffrn_reflns_limit_l_max 32
_diffrn_reflns_limit_l_min -32
_diffrn_reflns_number 58949
_diffrn_reflns_theta_full 27.51
_diffrn_reflns_theta_max 27.51
_diffrn_reflns_theta_min 1.63
_exptl_absorpt_coefficient_mu 1.619
_exptl_absorpt_correction_T_max 0.7378
_exptl_absorpt_correction_T_min 0.4192
_exptl_absorpt_correction_type 'Empirical, pseudo-azimuthal scan (SADABS)'
_exptl_crystal_colour colourless
_exptl_crystal_density_diffrn 1.513
_exptl_crystal_density_method 'not measured'
_exptl_crystal_description block
_exptl_crystal_F_000 2560
_exptl_crystal_size_max 0.65
_exptl_crystal_size_mid 0.40
_exptl_crystal_size_min 0.20
_refine_diff_density_max 1.088
_refine_diff_density_min -1.068
_refine_diff_density_rms 0.096
_refine_ls_abs_structure_details 'Flack H D (1983), Acta Cryst. A39, 876-881'
_refine_ls_abs_structure_Flack 0.001(7)
_refine_ls_extinction_method none
_refine_ls_goodness_of_fit_ref 1.008
_refine_ls_hydrogen_treatment mixed
_refine_ls_matrix_type full
_refine_ls_number_parameters 677
_refine_ls_number_reflns 12704
_refine_ls_number_restraints 0
_refine_ls_restrained_S_all 1.008
_refine_ls_R_factor_all 0.0416
_refine_ls_R_factor_gt 0.0357
_refine_ls_shift/su_max 0.003
_refine_ls_shift/su_mean 0.000
_refine_ls_structure_factor_coef Fsqd
_refine_ls_weighting_details 'calc w=1/[\s^2^(Fo^2^)+(0.0587P)^2^+0.0000P] where P=(Fo^2^+2Fc^2^)/3'
_refine_ls_weighting_scheme calc
_refine_ls_wR_factor_gt 0.0893
_refine_ls_wR_factor_ref 0.0914
_reflns_number_gt 11464
_reflns_number_total 12704
_reflns_threshold_expression >2sigma(I)
_cod_data_source_file b102295b.txt
_cod_data_source_block sad
_cod_original_cell_volume 5551.3(13)
_cod_original_sg_symbol_H-M P2(1)2(1)2(1)
_cod_database_code 7010685

loop_
_symmetry_equiv_pos_as_xyz
'x, y, z'
'-x+1/2, -y, z+1/2'
'-x, y+1/2, -z+1/2'
'x+1/2, -y+1/2, -z'

loop_
_atom_site_label
_atom_site_type_symbol
_atom_site_fract_x
_atom_site_fract_y
_atom_site_fract_z
_atom_site_U_iso_or_equiv
_atom_site_adp_type
_atom_site_occupancy
_atom_site_symmetry_multiplicity
_atom_site_calc_flag
_atom_site_refinement_flags
_atom_site_disorder_assembly
_atom_site_disorder_group
Tb1 Tb 0.611529(15) 0.584318(11) 0.772297(7) 0.02511(5) Uani 1 1 d . . .
B1 B 0.4829(4) 0.5832(3) 0.63667(19) 0.0351(10) Uani 1 1 d . . .
H1 H 0.447(3) 0.591(3) 0.5965(17) 0.028(11) Uiso 1 1 d . . .
N11 N 0.4464(3) 0.5149(2) 0.67065(15) 0.0334(8) Uani 1 1 d . . .
N12 N 0.4787(3) 0.5081(2) 0.72176(15) 0.0288(7) Uani 1 1 d . . .
C13 C 0.4293(4) 0.4478(3) 0.74274(18) 0.0305(10) Uani 1 1 d . . .
C14 C 0.3622(3) 0.4162(3) 0.70575(18) 0.0340(9) Uani 1 1 d . . .
H14 H 0.3164 0.3740 0.7107 0.041 Uiso 1 1 calc R . .
C15 C 0.3751(4) 0.4586(3) 0.65987(19) 0.0361(10) Uani 1 1 d . . .
H15 H 0.3406 0.4501 0.6266 0.043 Uiso 1 1 calc R . .
N21 N 0.5034(3) 0.48269(19) 0.82776(15) 0.0267(8) Uani 1 1 d . . .
C22 C 0.4444(3) 0.4314(2) 0.80000(18) 0.0280(10) Uani 1 1 d . . .
C23 C 0.4009(4) 0.3677(2) 0.82451(19) 0.0320(9) Uani 1 1 d . . .
H23 H 0.3621 0.3318 0.8040 0.038 Uiso 1 1 calc R . .
C24 C 0.4145(3) 0.3569(2) 0.87878(19) 0.0344(10) Uani 1 1 d . . .
C25 C 0.4722(3) 0.4092(3) 0.90787(17) 0.0313(9) Uani 1 1 d . . .
C26 C 0.5166(3) 0.4713(2) 0.88050(17) 0.0299(9) Uani 1 1 d . . .
H26 H 0.5578 0.5068 0.9002 0.036 Uiso 1 1 calc R . .
C31 C 0.3692(4) 0.2885(3) 0.9089(2) 0.0487(13) Uani 1 1 d . . .
H31A H 0.3968 0.2410 0.8929 0.058 Uiso 1 1 calc R . .
H31B H 0.2910 0.2881 0.9056 0.058 Uiso 1 1 calc R . .
C32 C 0.4005(5) 0.2923(3) 0.9685(2) 0.0539(13) Uani 1 1 d . . .
H32 H 0.3773 0.2480 0.9905 0.065 Uiso 1 1 calc R . .
C33 C 0.5197(4) 0.3119(3) 0.9725(2) 0.0490(13) Uani 1 1 d . . .
H33A H 0.5524 0.2992 1.0074 0.059 Uiso 1 1 calc R . .
H33B H 0.5630 0.2929 0.9422 0.059 Uiso 1 1 calc R . .
C34 C 0.4848(4) 0.3955(3) 0.9670(2) 0.0388(11) Uani 1 1 d . . .
H34 H 0.5276 0.4338 0.9872 0.047 Uiso 1 1 calc R . .
C35 C 0.3755(4) 0.3713(3) 0.9929(2) 0.0495(13) Uani 1 1 d . . .
C36 C 0.2760(4) 0.4113(4) 0.9766(2) 0.0631(16) Uani 1 1 d . . .
H36A H 0.2156 0.3894 0.9958 0.095 Uiso 1 1 calc R . .
H36B H 0.2654 0.4054 0.9380 0.095 Uiso 1 1 calc R . .
H36C H 0.2819 0.4654 0.9853 0.095 Uiso 1 1 calc R . .
C37 C 0.3846(6) 0.3713(4) 1.0542(2) 0.0651(15) Uani 1 1 d . . .
H37A H 0.3760 0.4232 1.0676 0.098 Uiso 1 1 calc R . .
H37B H 0.4543 0.3519 1.0647 0.098 Uiso 1 1 calc R . .
H37C H 0.3291 0.3389 1.0694 0.098 Uiso 1 1 calc R . .
N41 N 0.4512(3) 0.6554(2) 0.66734(14) 0.0319(8) Uani 1 1 d . . .
N42 N 0.4835(3) 0.6643(2) 0.71899(15) 0.0322(8) Uani 1 1 d . . .
C43 C 0.4256(3) 0.7212(2) 0.73987(17) 0.0259(10) Uani 1 1 d . . .
C44 C 0.3587(3) 0.7521(3) 0.69902(18) 0.0337(10) Uani 1 1 d . . .
H44 H 0.3122 0.7944 0.7017 0.040 Uiso 1 1 calc R . .
C45 C 0.3758(4) 0.7085(3) 0.65644(18) 0.0366(10) Uani 1 1 d . . .
H45 H 0.3404 0.7137 0.6231 0.044 Uiso 1 1 calc R . .
N51 N 0.4727(3) 0.6758(2) 0.82630(15) 0.0289(8) Uani 1 1 d . . .
C52 C 0.4316(4) 0.7339(2) 0.79704(18) 0.0282(9) Uani 1 1 d . . .
C53 C 0.3889(4) 0.7986(2) 0.82037(17) 0.0320(8) Uani 1 1 d . . .
H53 H 0.3627 0.8388 0.7987 0.038 Uiso 1 1 calc R . .
C54 C 0.3850(4) 0.8035(2) 0.87594(18) 0.0339(9) Uani 1 1 d . . .
C55 C 0.4205(4) 0.7418(3) 0.90649(17) 0.0351(10) Uani 1 1 d . . .
C56 C 0.4656(4) 0.6807(2) 0.87977(18) 0.0333(10) Uani 1 1 d . . .
H56 H 0.4930 0.6400 0.9006 0.040 Uiso 1 1 calc R . .
C61 C 0.3426(5) 0.8731(3) 0.9058(2) 0.0503(13) Uani 1 1 d . . .
H61A H 0.3887 0.9174 0.8985 0.060 Uiso 1 1 calc R . .
H61B H 0.2703 0.8852 0.8930 0.060 Uiso 1 1 calc R . .
C62 C 0.3400(5) 0.8572(3) 0.9660(2) 0.0524(13) Uani 1 1 d . . .
H62 H 0.3093 0.8988 0.9883 0.063 Uiso 1 1 calc R . .
C63 C 0.2919(5) 0.7765(3) 0.9765(3) 0.0591(16) Uani 1 1 d . . .
H63A H 0.2658 0.7686 1.0135 0.071 Uiso 1 1 calc R . .
H63B H 0.2389 0.7601 0.9496 0.071 Uiso 1 1 calc R . .
C64 C 0.4060(4) 0.7463(3) 0.96619(18) 0.0441(11) Uani 1 1 d . . .
H64 H 0.4283 0.7008 0.9873 0.053 Uiso 1 1 calc R . .
C65 C 0.4482(5) 0.8256(3) 0.9862(2) 0.0482(13) Uani 1 1 d . . .
C66 C 0.5492(5) 0.8560(3) 0.9631(2) 0.0547(14) Uani 1 1 d . . .
H66A H 0.5495 0.8480 0.9243 0.082 Uiso 1 1 calc R . .
H66B H 0.6096 0.8294 0.9792 0.082 Uiso 1 1 calc R . .
H66C H 0.5546 0.9104 0.9708 0.082 Uiso 1 1 calc R . .
C67 C 0.4540(6) 0.8271(4) 1.0483(2) 0.0659(17) Uani 1 1 d . . .
H67A H 0.5175 0.7999 1.0602 0.099 Uiso 1 1 calc R . .
H67B H 0.3908 0.8027 1.0632 0.099 Uiso 1 1 calc R . .
H67C H 0.4574 0.8799 1.0606 0.099 Uiso 1 1 calc R . .
N71 N 0.6054(3) 0.5809(2) 0.63185(12) 0.0325(7) Uani 1 1 d . . .
N72 N 0.6656(2) 0.5845(2) 0.67696(13) 0.0273(6) Uani 1 1 d . . .
C73 C 0.7667(3) 0.5820(3) 0.66041(16) 0.0330(9) Uani 1 1 d . . .
C74 C 0.7709(4) 0.5774(3) 0.60426(18) 0.0396(10) Uani 1 1 d . . .
H74 H 0.8322 0.5748 0.5822 0.048 Uiso 1 1 calc R . .
C75 C 0.6675(4) 0.5775(3) 0.58844(17) 0.0388(10) Uani 1 1 d . . .
H75 H 0.6434 0.5755 0.5524 0.047 Uiso 1 1 calc R . .
N81 N 0.8165(3) 0.5952(2) 0.75172(14) 0.0312(8) Uani 1 1 d . . .
C82 C 0.8505(3) 0.5863(3) 0.70081(16) 0.0299(8) Uani 1 1 d . . .
C83 C 0.9581(3) 0.5832(3) 0.68762(18) 0.0370(9) Uani 1 1 d . . .
H83 H 0.9792 0.5754 0.6515 0.044 Uiso 1 1 calc R . .
C84 C 1.0342(3) 0.5914(2) 0.7274(2) 0.0356(9) Uani 1 1 d . . .
C85 C 0.9997(3) 0.6062(2) 0.7788(2) 0.0337(10) Uani 1 1 d . . .
C86 C 0.8908(4) 0.6057(2) 0.78985(17) 0.0321(8) Uani 1 1 d . . .
H86 H 0.8683 0.6132 0.8258 0.038 Uiso 1 1 calc R . .
C91 C 1.1524(3) 0.5850(3) 0.71740(19) 0.0432(11) Uani 1 1 d . . .
H91A H 1.1741 0.6221 0.6897 0.052 Uiso 1 1 calc R . .
H91B H 1.1694 0.5334 0.7041 0.052 Uiso 1 1 calc R . .
C92 C 1.2134(3) 0.6004(2) 0.7696(2) 0.0389(11) Uani 1 1 d . . .
H92 H 1.2924 0.5993 0.7663 0.047 Uiso 1 1 calc R . .
C93 C 1.1674(4) 0.6727(3) 0.7964(2) 0.0478(12) Uani 1 1 d . . .
H93A H 1.1394 0.7106 0.7709 0.057 Uiso 1 1 calc R . .
H93B H 1.2152 0.6965 0.8230 0.057 Uiso 1 1 calc R . .
C94 C 1.0812(3) 0.6202(3) 0.8213(2) 0.0379(10) Uani 1 1 d . . .
H94 H 1.0540 0.6346 0.8575 0.045 Uiso 1 1 calc R . .
C95 C 1.1669(4) 0.5550(3) 0.8192(2) 0.0371(10) Uani 1 1 d . . .
C96 C 1.1298(4) 0.4749(3) 0.8099(2) 0.0479(12) Uani 1 1 d . . .
H96A H 1.1912 0.4421 0.8034 0.072 Uiso 1 1 calc R . .
H96B H 1.0827 0.4736 0.7787 0.072 Uiso 1 1 calc R . .
H96C H 1.0914 0.4569 0.8415 0.072 Uiso 1 1 calc R . .
C97 C 1.2357(4) 0.5578(3) 0.8680(2) 0.0569(15) Uani 1 1 d . . .
H97A H 1.1977 0.5354 0.8983 0.085 Uiso 1 1 calc R . .
H97B H 1.2534 0.6107 0.8761 0.085 Uiso 1 1 calc R . .
H97C H 1.3009 0.5292 0.8614 0.085 Uiso 1 1 calc R . .
N1 N 0.7025(3) 0.7111(2) 0.83198(16) 0.0362(9) Uani 1 1 d . . .
O2 O 0.6740(2) 0.71914(16) 0.78361(12) 0.0346(7) Uani 1 1 d . . .
O3 O 0.6895(2) 0.64643(17) 0.85275(12) 0.0342(7) Uani 1 1 d . . .
O4 O 0.7423(3) 0.7635(2) 0.85701(17) 0.0579(10) Uani 1 1 d . . .
N5 N 0.7431(3) 0.4500(2) 0.79564(16) 0.0326(8) Uani 1 1 d . . .
O6 O 0.7299(2) 0.49934(17) 0.83087(13) 0.0314(7) Uani 1 1 d . . .
O7 O 0.6892(2) 0.45631(17) 0.75316(13) 0.0351(7) Uani 1 1 d . . .
O8 O 0.8073(3) 0.39694(18) 0.80116(17) 0.0503(10) Uani 1 1 d . . .
C100 C 0.6264(5) 0.5494(4) 0.4214(2) 0.0658(17) Uani 1 1 d . . .
H10A H 0.6521 0.4966 0.4174 0.079 Uiso 1 1 calc R . .
H10B H 0.6070 0.5683 0.3854 0.079 Uiso 1 1 calc R . .
Cl1 Cl 0.51264(12) 0.54958(12) 0.46247(7) 0.0736(5) Uani 1 1 d . . .
Cl2 Cl 0.72924(13) 0.60583(13) 0.44736(7) 0.0853(7) Uani 1 1 d . . .
C110 C 0.5121(5) 0.2102(4) 0.1862(3) 0.078(2) Uani 1 1 d . . .
H11A H 0.4619 0.2519 0.1941 0.094 Uiso 1 1 calc R . .
H11B H 0.4774 0.1617 0.1959 0.094 Uiso 1 1 calc R . .
Cl3 Cl 0.62778(13) 0.22181(8) 0.22456(8) 0.0731(4) Uani 1 1 d . . .
Cl4 Cl 0.5424(2) 0.21019(14) 0.11741(9) 0.1053(7) Uani 1 1 d . . .
C120 C 1.0424(10) 0.3630(7) 0.6471(4) 0.140(4) Uani 1 1 d . . .
H12A H 1.0406 0.3092 0.6356 0.168 Uiso 1 1 calc R A 1
H12B H 1.1025 0.3676 0.6724 0.168 Uiso 1 1 calc R A 1
Cl5 Cl 0.92837(19) 0.37804(13) 0.68405(12) 0.1069(7) Uani 1 1 d . B .
Cl6A Cl 1.0770(7) 0.4161(6) 0.5905(4) 0.128(3) Uani 0.50 1 d P B 1
Cl6B Cl 1.0089(9) 0.4031(6) 0.5827(4) 0.153(4) Uani 0.50 1 d P B 2

loop_
_atom_site_aniso_label
_atom_site_aniso_U_11
_atom_site_aniso_U_22
_atom_site_aniso_U_33
_atom_site_aniso_U_23
_atom_site_aniso_U_13
_atom_site_aniso_U_12
Tb1 0.02407(8) 0.02591(8) 0.02534(8) -0.00160(9) 0.00106(9) -0.00003(9)
B1 0.034(2) 0.041(2) 0.030(2) 0.000(3) -0.0055(19) 0.000(3)
N11 0.029(2) 0.042(2) 0.028(2) -0.0047(16) -0.0007(16) -0.0008(16)
N12 0.0274(18) 0.0369(18) 0.0223(18) -0.0002(16) 0.0001(15) -0.0027(14)
C13 0.028(2) 0.032(2) 0.031(2) -0.0019(17) 0.0062(17) 0.0104(18)
C14 0.027(2) 0.034(2) 0.041(2) -0.008(2) 0.0024(16) -0.002(2)
C15 0.028(3) 0.040(2) 0.040(2) -0.0120(18) -0.005(2) 0.000(2)
N21 0.0250(18) 0.0273(18) 0.0279(19) -0.0024(14) 0.0051(15) 0.0009(14)
C22 0.0192(19) 0.026(2) 0.039(2) -0.0030(17) 0.0034(17) 0.0020(16)
C23 0.026(2) 0.0237(18) 0.046(3) -0.0021(17) 0.003(2) -0.0006(17)
C24 0.032(3) 0.026(2) 0.045(3) 0.0054(18) 0.0075(19) 0.0040(17)
C25 0.0242(19) 0.034(2) 0.036(2) 0.0091(19) 0.0037(16) 0.0063(19)
C26 0.026(2) 0.029(2) 0.035(2) -0.0012(17) 0.0005(17) -0.0005(17)
C31 0.048(3) 0.041(3) 0.057(3) 0.014(2) 0.004(2) -0.011(2)
C32 0.056(3) 0.046(3) 0.060(3) 0.018(2) 0.000(3) -0.011(3)
C33 0.049(3) 0.046(3) 0.052(3) 0.016(2) 0.007(3) 0.010(2)
C34 0.037(2) 0.042(3) 0.037(2) 0.0094(19) 0.003(2) 0.0041(19)
C35 0.040(3) 0.061(3) 0.048(3) 0.017(2) 0.012(2) 0.004(3)
C36 0.043(3) 0.100(5) 0.046(3) 0.014(4) 0.014(2) 0.010(4)
C37 0.071(4) 0.080(4) 0.044(3) 0.015(3) 0.016(3) 0.000(4)
N41 0.031(2) 0.039(2) 0.0262(19) 0.0021(15) -0.0011(15) 0.0012(16)
N42 0.0322(19) 0.0365(19) 0.028(2) -0.0014(16) -0.0038(16) -0.0024(15)
C43 0.023(2) 0.0197(18) 0.036(3) 0.0076(16) 0.0005(16) 0.0066(15)
C44 0.027(2) 0.039(2) 0.035(2) 0.016(2) -0.0013(16) 0.0027(19)
C45 0.031(3) 0.046(2) 0.033(2) 0.0128(19) -0.004(2) -0.001(2)
N51 0.0273(19) 0.0245(17) 0.035(2) -0.0010(14) 0.0018(15) 0.0007(14)
C52 0.022(2) 0.031(2) 0.031(2) -0.0016(17) 0.0053(17) -0.0054(17)
C53 0.031(2) 0.0263(19) 0.039(2) 0.0016(16) -0.002(2) 0.008(2)
C54 0.029(2) 0.0275(19) 0.045(2) -0.0040(16) 0.005(2) 0.001(2)
C55 0.039(2) 0.037(2) 0.030(2) 0.0000(18) 0.0054(18) -0.0021(19)
C56 0.036(2) 0.031(2) 0.033(2) 0.0052(17) 0.0020(19) 0.0013(19)
C61 0.053(3) 0.043(3) 0.055(3) -0.016(2) -0.002(3) 0.017(2)
C62 0.056(3) 0.046(3) 0.056(3) -0.016(2) 0.008(3) 0.007(3)
C63 0.057(4) 0.062(4) 0.058(4) -0.008(3) 0.025(3) 0.000(3)
C64 0.055(3) 0.041(2) 0.036(2) -0.003(2) 0.009(2) -0.003(2)
C65 0.066(4) 0.044(3) 0.035(3) -0.008(2) -0.003(2) 0.006(3)
C66 0.063(4) 0.058(3) 0.044(3) -0.003(2) -0.005(3) -0.007(3)
C67 0.091(5) 0.064(4) 0.042(3) -0.003(3) 0.000(3) 0.001(4)
N71 0.0345(17) 0.0366(16) 0.0264(15) -0.0017(15) 0.0054(15) 0.000(2)
N72 0.0233(15) 0.0307(15) 0.0280(16) -0.0020(16) 0.0038(13) -0.0058(17)
C73 0.036(2) 0.0296(19) 0.034(2) 0.002(2) 0.0080(17) 0.001(2)
C74 0.039(2) 0.044(3) 0.036(2) -0.001(2) 0.0141(18) -0.001(2)
C75 0.047(3) 0.043(2) 0.027(2) -0.004(2) 0.0065(19) -0.007(2)
N81 0.0271(17) 0.031(2) 0.0353(17) -0.0037(15) 0.0039(14) 0.0027(15)
C82 0.0297(19) 0.0264(18) 0.033(2) -0.0041(19) 0.0070(16) -0.0053(19)
C83 0.033(2) 0.038(2) 0.040(2) -0.003(2) 0.0128(18) -0.007(2)
C84 0.0286(19) 0.033(2) 0.046(2) 0.003(2) 0.014(2) -0.0025(18)
C85 0.027(2) 0.0277(19) 0.047(3) -0.0040(18) 0.006(2) 0.0007(15)
C86 0.0279(19) 0.034(2) 0.035(2) -0.0036(15) 0.0059(19) -0.0001(18)
C91 0.028(2) 0.048(2) 0.053(3) -0.001(3) 0.0150(19) -0.003(2)
C92 0.0199(18) 0.045(3) 0.052(3) -0.002(2) 0.010(2) -0.0012(17)
C93 0.032(3) 0.040(3) 0.071(4) -0.012(2) 0.003(2) -0.007(2)
C94 0.023(2) 0.044(2) 0.047(3) -0.005(2) 0.0024(19) 0.0026(18)
C95 0.027(2) 0.044(2) 0.040(3) -0.001(2) 0.002(2) 0.0027(19)
C96 0.038(3) 0.041(3) 0.064(3) 0.003(2) 0.003(2) 0.004(2)
C97 0.029(3) 0.074(4) 0.068(4) -0.002(3) -0.005(2) 0.008(2)
N1 0.0270(19) 0.035(2) 0.046(2) -0.0102(17) -0.0040(17) 0.0044(16)
O2 0.0306(16) 0.0293(14) 0.044(2) 0.0012(12) 0.0011(14) -0.0024(12)
O3 0.0340(17) 0.0319(16) 0.0366(17) -0.0037(13) -0.0020(14) 0.0027(13)
O4 0.063(2) 0.0362(19) 0.075(3) -0.0190(18) -0.027(2) -0.0044(17)
N5 0.0259(19) 0.0265(17) 0.045(2) -0.0028(16) 0.0010(17) -0.0010(15)
O6 0.0286(16) 0.0285(15) 0.0370(17) -0.0033(13) -0.0001(13) 0.0023(12)
O7 0.0299(16) 0.0354(16) 0.0400(17) -0.0058(13) -0.0004(14) -0.0006(13)
O8 0.041(2) 0.0327(19) 0.077(3) -0.0010(16) -0.0083(18) 0.0146(14)
C100 0.045(3) 0.100(5) 0.053(3) -0.016(3) 0.014(3) -0.015(3)
Cl1 0.0424(8) 0.1163(14) 0.0619(10) -0.0070(9) 0.0075(7) -0.0068(8)
Cl2 0.0499(9) 0.1429(19) 0.0632(10) -0.0337(11) 0.0116(7) -0.0252(10)
C110 0.056(4) 0.064(4) 0.114(6) -0.027(4) -0.007(4) 0.004(3)
Cl3 0.0701(10) 0.0504(7) 0.0990(12) -0.0166(8) -0.0174(11) -0.0034(7)
Cl4 0.127(2) 0.1023(15) 0.0864(15) 0.0184(12) -0.0102(13) 0.0082(14)
C120 0.161(11) 0.161(10) 0.099(8) 0.009(7) 0.017(7) 0.059(9)
Cl5 0.0975(16) 0.0809(13) 0.142(2) 0.0087(13) -0.0090(15) 0.0030(12)
Cl6A 0.149(7) 0.119(5) 0.118(5) 0.007(4) 0.015(5) 0.003(5)
Cl6B 0.243(11) 0.108(5) 0.109(5) -0.013(4) 0.051(8) 0.008(7)

loop_
_atom_type_symbol
_atom_type_description
_atom_type_scat_dispersion_real
_atom_type_scat_dispersion_imag
_atom_type_scat_source
C C 0.0033 0.0016 'International Tables Vol C Tables 4.2.6.8 and 6.1.1.4'
H H 0.0000 0.0000 'International Tables Vol C Tables 4.2.6.8 and 6.1.1.4'
B B 0.0013 0.0007 'International Tables Vol C Tables 4.2.6.8 and 6.1.1.4'
N N 0.0061 0.0033 'International Tables Vol C Tables 4.2.6.8 and 6.1.1.4'
O O 0.0106 0.0060 'International Tables Vol C Tables 4.2.6.8 and 6.1.1.4'
Cl Cl 0.1484 0.1585 'International Tables Vol C Tables 4.2.6.8 and 6.1.1.4'
Tb Tb -0.1723 4.1537 'International Tables Vol C Tables 4.2.6.8 and 6.1.1.4'

loop_
_geom_angle_atom_site_label_1
_geom_angle_atom_site_label_2
_geom_angle_atom_site_label_3
_geom_angle
_geom_angle_site_symmetry_1
_geom_angle_site_symmetry_3
_geom_angle_publ_flag
N72 Tb1 O3 131.78(11) . . ?
N72 Tb1 N12 72.47(11) . . ?
O3 Tb1 N12 155.71(11) . . ?
N72 Tb1 O7 73.16(11) . . ?
O3 Tb1 O7 113.28(10) . . ?
N12 Tb1 O7 71.39(11) . . ?
N72 Tb1 O2 91.16(11) . . ?
O3 Tb1 O2 51.06(10) . . ?
N12 Tb1 O2 140.88(11) . . ?
O7 Tb1 O2 138.44(10) . . ?
N72 Tb1 N42 70.62(12) . . ?
O3 Tb1 N42 115.66(11) . . ?
N12 Tb1 N42 66.62(10) . . ?
O7 Tb1 N42 130.73(11) . . ?
O2 Tb1 N42 74.50(11) . . ?
N72 Tb1 O6 112.83(11) . . ?
O3 Tb1 O6 64.39(10) . . ?
N12 Tb1 O6 111.39(11) . . ?
O7 Tb1 O6 49.99(10) . . ?
O2 Tb1 O6 107.69(10) . . ?
N42 Tb1 O6 175.63(12) . . ?
N72 Tb1 N81 62.84(11) . . ?
O3 Tb1 N81 74.87(11) . . ?
N12 Tb1 N81 126.75(11) . . ?
O7 Tb1 N81 69.23(11) . . ?
O2 Tb1 N81 69.37(11) . . ?
N42 Tb1 N81 118.89(12) . . ?
O6 Tb1 N81 65.46(11) . . ?
N72 Tb1 N21 130.31(11) . . ?
O3 Tb1 N21 94.51(11) . . ?
N12 Tb1 N21 63.46(11) . . ?
O7 Tb1 N21 72.04(10) . . ?
O2 Tb1 N21 137.88(10) . . ?
N42 Tb1 N21 108.95(12) . . ?
O6 Tb1 N21 66.84(10) . . ?
N81 Tb1 N21 130.96(11) . . ?
N72 Tb1 N51 130.50(12) . . ?
O3 Tb1 N51 66.16(10) . . ?
N12 Tb1 N51 97.89(12) . . ?
O7 Tb1 N51 151.03(10) . . ?
O2 Tb1 N51 65.74(10) . . ?
N42 Tb1 N51 61.41(11) . . ?
O6 Tb1 N51 115.73(11) . . ?
N81 Tb1 N51 132.80(11) . . ?
N21 Tb1 N51 79.08(10) . . ?
N72 Tb1 N1 112.42(12) . . ?
O3 Tb1 N1 25.44(11) . . ?
N12 Tb1 N1 159.29(11) . . ?
O7 Tb1 N1 129.24(10) . . ?
O2 Tb1 N1 25.62(10) . . ?
N42 Tb1 N1 95.37(11) . . ?
O6 Tb1 N1 85.82(11) . . ?
N81 Tb1 N1 70.11(11) . . ?
N21 Tb1 N1 116.97(12) . . ?
N51 Tb1 N1 63.19(11) . . ?
N72 Tb1 N5 92.07(12) . . ?
O3 Tb1 N5 88.35(10) . . ?
N12 Tb1 N5 92.62(11) . . ?
O7 Tb1 N5 25.16(10) . . ?
O2 Tb1 N5 123.98(10) . . ?
N42 Tb1 N5 155.88(12) . . ?
O6 Tb1 N5 24.96(10) . . ?
N81 Tb1 N5 63.00(11) . . ?
N21 Tb1 N5 69.07(10) . . ?
N51 Tb1 N5 137.36(11) . . ?
N1 Tb1 N5 106.99(11) . . ?
N41 B1 N11 107.1(3) . . ?
N41 B1 N71 108.6(4) . . ?
N11 B1 N71 108.7(4) . . ?
N12 N11 C15 108.8(4) . . ?
N12 N11 B1 120.1(4) . . ?
C15 N11 B1 130.9(4) . . ?
C13 N12 N11 107.5(4) . . ?
C13 N12 Tb1 122.9(3) . . ?
N11 N12 Tb1 129.5(3) . . ?
N12 C13 C14 110.2(4) . . ?
N12 C13 C22 118.4(4) . . ?
C14 C13 C22 130.9(4) . . ?
C13 C14 C15 105.5(4) . . ?
N11 C15 C14 108.0(4) . . ?
C26 N21 C22 117.9(4) . . ?
C26 N21 Tb1 123.5(3) . . ?
C22 N21 Tb1 117.7(3) . . ?
N21 C22 C23 121.8(4) . . ?
N21 C22 C13 115.8(4) . . ?
C23 C22 C13 122.3(4) . . ?
C24 C23 C22 119.6(4) . . ?
C23 C24 C25 119.4(4) . . ?
C23 C24 C31 123.0(4) . . ?
C25 C24 C31 117.6(4) . . ?
C24 C25 C26 118.3(4) . . ?
C24 C25 C34 117.7(4) . . ?
C26 C25 C34 124.0(4) . . ?
N21 C26 C25 122.9(4) . . ?
C24 C31 C32 110.1(4) . . ?
C31 C32 C33 108.8(5) . . ?
C31 C32 C35 111.6(4) . . ?
C33 C32 C35 88.4(4) . . ?
C34 C33 C32 86.0(4) . . ?
C25 C34 C33 105.7(4) . . ?
C25 C34 C35 110.7(4) . . ?
C33 C34 C35 87.4(4) . . ?
C36 C35 C37 109.5(5) . . ?
C36 C35 C32 119.0(5) . . ?
C37 C35 C32 112.2(4) . . ?
C36 C35 C34 119.5(4) . . ?
C37 C35 C34 110.1(5) . . ?
C32 C35 C34 84.5(4) . . ?
C45 N41 N42 108.7(4) . . ?
C45 N41 B1 130.6(4) . . ?
N42 N41 B1 119.2(4) . . ?
C43 N42 N41 106.8(4) . . ?
C43 N42 Tb1 124.0(3) . . ?
N41 N42 Tb1 128.9(3) . . ?
N42 C43 C44 109.1(4) . . ?
N42 C43 C52 118.0(4) . . ?
C44 C43 C52 132.4(4) . . ?
C45 C44 C43 104.7(4) . . ?
C44 C45 N41 110.5(4) . . ?
C56 N51 C52 117.4(4) . . ?
C56 N51 Tb1 124.9(3) . . ?
C52 N51 Tb1 115.0(3) . . ?
N51 C52 C53 122.7(4) . . ?
N51 C52 C43 115.6(4) . . ?
C53 C52 C43 121.4(4) . . ?
C52 C53 C54 118.9(4) . . ?
C53 C54 C55 118.9(4) . . ?
C53 C54 C61 123.1(4) . . ?
C55 C54 C61 117.9(4) . . ?
C56 C55 C54 118.1(4) . . ?
C56 C55 C64 124.5(4) . . ?
C54 C55 C64 117.4(4) . . ?
N51 C56 C55 123.7(4) . . ?
C62 C61 C54 109.8(4) . . ?
C61 C62 C65 111.4(5) . . ?
C61 C62 C63 109.8(5) . . ?
C65 C62 C63 87.8(4) . . ?
C64 C63 C62 85.7(4) . . ?
C55 C64 C63 107.1(4) . . ?
C55 C64 C65 108.6(4) . . ?
C63 C64 C65 87.5(4) . . ?
C66 C65 C67 109.7(5) . . ?
C66 C65 C62 119.6(5) . . ?
C67 C65 C62 111.0(5) . . ?
C66 C65 C64 118.9(4) . . ?
C67 C65 C64 110.3(5) . . ?
C62 C65 C64 85.4(4) . . ?
C75 N71 N72 110.3(4) . . ?
C75 N71 B1 130.3(4) . . ?
N72 N71 B1 119.4(3) . . ?
C73 N72 N71 105.9(3) . . ?
C73 N72 Tb1 123.9(3) . . ?
N71 N72 Tb1 130.0(2) . . ?
N72 C73 C74 110.2(4) . . ?
N72 C73 C82 118.2(3) . . ?
C74 C73 C82 131.6(4) . . ?
C75 C74 C73 104.7(4) . . ?
N71 C75 C74 109.0(4) . . ?
C86 N81 C82 117.4(3) . . ?
C86 N81 Tb1 123.5(3) . . ?
C82 N81 Tb1 119.0(3) . . ?
N81 C82 C83 122.3(4) . . ?
N81 C82 C73 115.2(3) . . ?
C83 C82 C73 122.5(4) . . ?
C84 C83 C82 119.9(4) . . ?
C85 C84 C83 117.9(4) . . ?
C85 C84 C91 118.5(4) . . ?
C83 C84 C91 123.6(4) . . ?
C84 C85 C86 119.4(4) . . ?
C84 C85 C94 118.4(4) . . ?
C86 C85 C94 122.2(4) . . ?
N81 C86 C85 122.9(4) . . ?
C84 C91 C92 109.8(4) . . ?
C91 C92 C93 108.9(4) . . ?
C91 C92 C95 112.8(4) . . ?
C93 C92 C95 86.5(4) . . ?
C92 C93 C94 86.9(3) . . ?
C85 C94 C93 107.1(4) . . ?
C85 C94 C95 109.0(4) . . ?
C93 C94 C95 86.6(3) . . ?
C97 C95 C96 109.7(4) . . ?
C97 C95 C94 110.3(4) . . ?
C96 C95 C94 118.3(4) . . ?
C97 C95 C92 113.8(4) . . ?
C96 C95 C92 117.8(4) . . ?
C94 C95 C92 85.0(3) . . ?
O4 N1 O3 121.6(4) . . ?
O4 N1 O2 121.3(4) . . ?
O3 N1 O2 117.1(3) . . ?
O4 N1 Tb1 178.8(3) . . ?
O3 N1 Tb1 57.9(2) . . ?
O2 N1 Tb1 59.20(19) . . ?
N1 O2 Tb1 95.2(2) . . ?
N1 O3 Tb1 96.7(2) . . ?
O8 N5 O6 122.2(4) . . ?
O8 N5 O7 120.6(4) . . ?
O6 N5 O7 117.2(3) . . ?
O8 N5 Tb1 172.3(3) . . ?
O6 N5 Tb1 60.3(2) . . ?
O7 N5 Tb1 57.4(2) . . ?
N5 O6 Tb1 94.7(2) . . ?
N5 O7 Tb1 97.5(2) . . ?
Cl2 C100 Cl1 112.7(3) . . ?
Cl3 C110 Cl4 110.6(4) . . ?
Cl5 C120 Cl6A 123.8(7) . . ?
Cl5 C120 Cl6B 102.7(7) . . ?
Cl6A C120 Cl6B 29.6(4) . . ?

loop_
_geom_bond_atom_site_label_1
_geom_bond_atom_site_label_2
_geom_bond_distance
_geom_bond_site_symmetry_2
_geom_bond_publ_flag
Tb1 N72 2.477(3) . ?
Tb1 O3 2.491(3) . ?
Tb1 N12 2.491(3) . ?
Tb1 O7 2.506(3) . ?
Tb1 O2 2.519(3) . ?
Tb1 N42 2.523(4) . ?
Tb1 O6 2.571(3) . ?
Tb1 N81 2.642(3) . ?
Tb1 N21 2.643(4) . ?
Tb1 N51 2.735(4) . ?
Tb1 N1 2.921(4) . ?
Tb1 N5 2.950(4) . ?
B1 N41 1.539(7) . ?
B1 N11 1.543(7) . ?
B1 N71 1.551(6) . ?
N11 N12 1.346(5) . ?
N11 C15 1.366(6) . ?
N12 C13 1.339(6) . ?
C13 C14 1.371(6) . ?
C13 C22 1.471(6) . ?
C14 C15 1.378(7) . ?
N21 C26 1.343(6) . ?
N21 C22 1.361(5) . ?
C22 C23 1.392(6) . ?
C23 C24 1.379(6) . ?
C24 C25 1.381(6) . ?
C24 C31 1.532(6) . ?
C25 C26 1.407(6) . ?
C25 C34 1.504(6) . ?
C31 C32 1.540(7) . ?
C32 C33 1.546(8) . ?
C32 C35 1.553(8) . ?
C33 C34 1.545(7) . ?
C34 C35 1.582(7) . ?
C35 C36 1.496(8) . ?
C35 C37 1.534(7) . ?
N41 C45 1.361(6) . ?
N41 N42 1.362(5) . ?
N42 C43 1.345(6) . ?
C43 C44 1.432(6) . ?
C43 C52 1.448(6) . ?
C44 C45 1.329(7) . ?
N51 C56 1.341(6) . ?
N51 C52 1.362(6) . ?
C52 C53 1.389(6) . ?
C53 C54 1.392(6) . ?
C54 C55 1.401(6) . ?
C54 C61 1.531(6) . ?
C55 C56 1.390(6) . ?
C55 C64 1.504(6) . ?
C61 C62 1.531(8) . ?
C62 C65 1.557(8) . ?
C62 C63 1.568(8) . ?
C63 C64 1.556(8) . ?
C64 C65 1.577(7) . ?
C65 C66 1.497(8) . ?
C65 C67 1.553(8) . ?
N71 C75 1.339(5) . ?
N71 N72 1.360(5) . ?
N72 C73 1.341(5) . ?
C73 C74 1.406(6) . ?
C73 C82 1.463(6) . ?
C74 C75 1.363(7) . ?
N81 C86 1.349(6) . ?
N81 C82 1.351(5) . ?
C82 C83 1.397(6) . ?
C83 C84 1.389(7) . ?
C84 C85 1.379(7) . ?
C84 C91 1.517(6) . ?
C85 C86 1.402(6) . ?
C85 C94 1.498(7) . ?
C91 C92 1.539(7) . ?
C92 C93 1.552(6) . ?
C92 C95 1.586(7) . ?
C93 C94 1.557(7) . ?
C94 C95 1.578(6) . ?
C95 C97 1.496(7) . ?
C95 C96 1.505(7) . ?
N1 O4 1.222(5) . ?
N1 O3 1.263(5) . ?
N1 O2 1.268(5) . ?
N5 O8 1.244(5) . ?
N5 O6 1.249(5) . ?
N5 O7 1.265(5) . ?
C100 Cl2 1.758(6) . ?
C100 Cl1 1.764(6) . ?
C110 Cl3 1.758(7) . ?
C110 Cl4 1.760(9) . ?
C120 Cl5 1.730(11) . ?
C120 Cl6A 1.750(15) . ?
C120 Cl6B 1.807(15) . ?
